data_4026050
loop_
_publ_author_name
'Kevin S. Eccles'
'Rebecca E. Deasy'
'L\'aszl\'o F\'abi\'an'
'Anita R. Maguire'
'Simon E. Lawrence'

_publ_contact_author_address
;Department of Chemistry 
Analytical and Biological Chemistry Research Facility
University College Cork
Cork
Ireland
;
_publ_contact_author_email s.lawrence@ucc.ie
_publ_contact_author_fax +353(21)4274097
_publ_contact_author_name 'Simon E. Lawrence'
_publ_contact_author_phone +353(21)4903143
_publ_section_title
;
 The Use of Co-crystals for the Determination of Absolute Stereochemistry:
 An Alternative to Salt Formation
;
_journal_name_full 'Journal of Organic Chemistry'
_journal_page_first 1159
_journal_page_last 1162
_journal_paper_doi 10.1021/jo102148p
_journal_volume 76
_journal_year 2011
_chemical_absolute_configuration ad
_chemical_formula_moiety 'C10 H11 F O2, C6 H6 N2 O'
_chemical_formula_sum 'C16 H17 F N2 O3'
_chemical_formula_weight 304.32
_chemical_melting_point 364(1)
_space_group_crystal_system triclinic
_space_group_IT_number 1
_space_group_name_Hall 'P 1'
_space_group_name_H-M_alt 'P 1'
_symmetry_space_group_name_Hall 'P 1'
_symmetry_space_group_name_H-M 'P 1'
_atom_sites_solution_hydrogens geom
_atom_sites_solution_primary direct
_atom_sites_solution_secondary difmap
_audit_creation_method 'APEX2 v2010.1-2'
_cell_angle_alpha 72.416(2)
_cell_angle_beta 81.661(3)
_cell_angle_gamma 75.268(3)
_cell_formula_units_Z 4
_cell_length_a 8.8898(4)
_cell_length_b 12.0610(5)
_cell_length_c 15.2167(7)
_cell_measurement_reflns_used 9933
_cell_measurement_temperature 100.(2)
_cell_measurement_theta_max 65.3461
_cell_measurement_theta_min 3.9443
_cell_volume 1500.05(12)
_computing_cell_refinement 'SAINT V7.66A (Bruker AXS, 2009)'
_computing_data_collection 'Bruker Instrument Service v2009, 7, 0, 0'
_computing_data_reduction 'SAINT V7.66A (Bruker AXS, 2009)'
_computing_molecular_graphics 'Mercury 2.3 (Macrae et al, 2008)'
_computing_structure_refinement 'SHELXL-97 (Sheldrick, 2008)'
_computing_structure_solution 'SHELXS-97 (Sheldrick, 2008)'
_diffrn_ambient_temperature 100.(2)
_diffrn_detector_area_resol_mean 8.3333
_diffrn_measured_fraction_theta_full 0.973
_diffrn_measured_fraction_theta_max 0.973
_diffrn_measurement_device_type 'Bruker APEX DUO'
_diffrn_measurement_method '\w and \f scans'
_diffrn_radiation_monochromator 'doubly curved silicon crystal'
_diffrn_radiation_source 'micro-focus sealed tube'
_diffrn_radiation_type CuK\a
_diffrn_radiation_wavelength 1.54178
_diffrn_reflns_av_R_equivalents 0.0334
_diffrn_reflns_av_sigmaI/netI 0.0381
_diffrn_reflns_limit_h_max 10
_diffrn_reflns_limit_h_min -10
_diffrn_reflns_limit_k_max 14
_diffrn_reflns_limit_k_min -14
_diffrn_reflns_limit_l_max 16
_diffrn_reflns_limit_l_min -17
_diffrn_reflns_number 23873
_diffrn_reflns_theta_full 65.81
_diffrn_reflns_theta_max 65.81
_diffrn_reflns_theta_min 3.05
_exptl_absorpt_coefficient_mu 0.855
_exptl_absorpt_correction_T_max 0.7527
_exptl_absorpt_correction_T_min 0.6394
_exptl_absorpt_correction_type multi-scan
_exptl_absorpt_process_details 'SADABS V2008/1 (Bruker AXS)'
_exptl_crystal_colour colourless
_exptl_crystal_density_diffrn 1.347
_exptl_crystal_description block
_exptl_crystal_F_000 640
_exptl_crystal_size_max 0.50
_exptl_crystal_size_mid 0.43
_exptl_crystal_size_min 0.20
_refine_diff_density_max 0.186
_refine_diff_density_min -0.235
_refine_ls_abs_structure_details 'Flack H D (1983), Acta Cryst. A39, 876-881'
_refine_ls_abs_structure_Flack -0.10(9)
_refine_ls_extinction_method none
_refine_ls_goodness_of_fit_ref 1.034
_refine_ls_hydrogen_treatment mixed
_refine_ls_matrix_type full
_refine_ls_number_parameters 837
_refine_ls_number_reflns 8800
_refine_ls_number_restraints 3
_refine_ls_restrained_S_all 1.034
_refine_ls_R_factor_all 0.0398
_refine_ls_R_factor_gt 0.0356
_refine_ls_shift/su_max 0.000
_refine_ls_shift/su_mean 0.000
_refine_ls_structure_factor_coef Fsqd
_refine_ls_weighting_details 'calc w=1/[\s^2^(Fo^2^)+(0.0582P)^2^+0.1553P] where P=(Fo^2^+2Fc^2^)/3'
_refine_ls_weighting_scheme calc
_refine_ls_wR_factor_gt 0.0890
_refine_ls_wR_factor_ref 0.0928
_reflns_number_gt 8147
_reflns_number_total 8800
_reflns_threshold_expression >2sigma(I)
_cod_data_source_file jo102148p_si_008.cif
_cod_data_source_block Compound_2d_(S)
_cod_original_cell_volume 1500.05(11)
_cod_database_code 4026050

loop_
_space_group_symop_operation_xyz
'x, y, z'

loop_
_atom_site_type_symbol
_atom_site_label
_atom_site_fract_x
_atom_site_fract_y
_atom_site_fract_z
_atom_site_U_iso_or_equiv
_atom_site_adp_type
_atom_site_calc_flag
_atom_site_refinement_flags
_atom_site_occupancy
C C1 0.2188(3) 0.5213(2) 0.59183(18) 0.0288(5) Uani d . 1
C C4 0.2795(3) 0.5934(2) 0.7467(2) 0.0364(6) Uani d . 1
H H4A 0.3069 0.6434 0.7794 0.055 Uiso calc R 1
H H4B 0.3685 0.5689 0.7053 0.055 Uiso calc R 1
H H4C 0.2525 0.5225 0.7917 0.055 Uiso calc R 1
C C2 0.0852(3) 0.5873(2) 0.64314(19) 0.0323(6) Uani d . 1
H H2A 0.0342 0.5289 0.6904 0.039 Uiso calc R 1
H H2B 0.007 0.6388 0.5992 0.039 Uiso calc R 1
C C3 0.1399(3) 0.66427(19) 0.69023(17) 0.0296(5) Uani d . 1
H H3 0.1739 0.7311 0.6407 0.036 Uiso calc R 1
O O5 0.2595(2) 0.40656(14) 0.63438(12) 0.0318(4) Uani d . 1
O O6 0.2845(2) 0.56944(14) 0.52015(13) 0.0375(4) Uani d . 1
C C10 -0.2274(3) 0.8182(2) 0.86138(18) 0.0330(6) Uani d . 1
C C12 -0.0512(3) 0.6483(2) 0.83132(18) 0.0321(6) Uani d . 1
H H12 -0.0092 0.5647 0.8483 0.039 Uiso calc R 1
C C8 -0.0598(3) 0.8404(2) 0.72455(18) 0.0308(5) Uani d . 1
H H8 -0.024 0.8899 0.6681 0.037 Uiso calc R 1
C C9 -0.1781(3) 0.8903(2) 0.7813(2) 0.0348(6) Uani d . 1
H H9 -0.2234 0.9734 0.7641 0.042 Uiso calc R 1
C C11 -0.1683(3) 0.6965(2) 0.88834(18) 0.0329(6) Uani d . 1
H H11 -0.2068 0.6476 0.9442 0.039 Uiso calc R 1
C C7 0.0061(3) 0.71888(19) 0.75015(17) 0.0277(5) Uani d . 1
F F13 -0.34221(18) 0.86593(14) 0.91813(11) 0.0478(4) Uani d . 1
C C16 -0.0264(3) 0.3595(2) 0.06140(17) 0.0317(5) Uani d . 1
H H16A 0.0277 0.4243 0.0283 0.038 Uiso calc R 1
H H16B -0.0821 0.3451 0.0155 0.038 Uiso calc R 1
C C18 0.2008(3) 0.2659(2) 0.16117(19) 0.0381(6) Uani d . 1
H H18A 0.2588 0.3261 0.1253 0.057 Uiso calc R 1
H H18B 0.2744 0.1906 0.1866 0.057 Uiso calc R 1
H H18C 0.1366 0.2933 0.2118 0.057 Uiso calc R 1
C C17 0.0964(3) 0.24666(19) 0.09870(17) 0.0275(5) Uani d . 1
H H17 0.0413 0.1831 0.1362 0.033 Uiso calc R 1
C C15 -0.1456(3) 0.40231(19) 0.13165(17) 0.0267(5) Uani d . 1
O O19 -0.2226(2) 0.51189(14) 0.09517(12) 0.0339(4) Uani d . 1
O O20 -0.1707(2) 0.34637(14) 0.21037(13) 0.0384(4) Uani d . 1
C C21 0.1945(3) 0.2034(2) 0.01993(17) 0.0262(5) Uani d . 1
C C24 0.3719(3) 0.1207(2) -0.12071(17) 0.0283(5) Uani d . 1
C C23 0.3358(3) 0.2417(2) -0.13069(18) 0.0309(5) Uani d . 1
H H23 0.3702 0.2957 -0.1849 0.037 Uiso calc R 1
C C25 0.3252(3) 0.0405(2) -0.04406(19) 0.0343(6) Uani d . 1
H H25 0.3531 -0.0424 -0.0392 0.041 Uiso calc R 1
C C22 0.2476(3) 0.28194(19) -0.05903(17) 0.0283(5) Uani d . 1
H H22 0.2229 0.3649 -0.0638 0.034 Uiso calc R 1
C C26 0.2364(3) 0.0822(2) 0.02646(18) 0.0317(5) Uani d . 1
H H26 0.2033 0.0271 0.0804 0.038 Uiso calc R 1
F F27 0.45606(17) 0.08057(12) -0.19206(10) 0.0379(3) Uani d . 1
C C28 1.0799(3) 0.15962(19) 0.72711(18) 0.0270(5) Uani d . 1
C C29 0.9779(3) 0.24368(19) 0.77999(17) 0.0278(5) Uani d . 1
H H29A 0.9766 0.3272 0.7437 0.033 Uiso calc R 1
H H29B 1.0227 0.2296 0.8393 0.033 Uiso calc R 1
C C30 0.8103(3) 0.22530(18) 0.79922(16) 0.0261(5) Uani d . 1
H H30 0.8164 0.1381 0.8281 0.031 Uiso calc R 1
C C31 0.7275(3) 0.2613(2) 0.71044(18) 0.0322(5) Uani d . 1
H H31A 0.6255 0.2403 0.7247 0.048 Uiso calc R 1
H H31B 0.7905 0.2192 0.667 0.048 Uiso calc R 1
H H31C 0.7132 0.3476 0.6826 0.048 Uiso calc R 1
O O33 1.1259(2) 0.05065(14) 0.78089(12) 0.0324(4) Uani d . 1
O O32 1.1131(2) 0.18751(14) 0.64492(13) 0.0369(4) Uani d . 1
C C36 0.5931(3) 0.4715(2) 0.91167(18) 0.0323(6) Uani d . 1
H H36 0.5602 0.556 0.8961 0.039 Uiso calc R 1
C C37 0.5618(3) 0.4033(2) 0.99854(18) 0.0310(6) Uani d . 1
C C35 0.6742(3) 0.4147(2) 0.84630(18) 0.0295(5) Uani d . 1
H H35 0.6982 0.4609 0.7856 0.035 Uiso calc R 1
C C39 0.6848(3) 0.2257(2) 0.95806(18) 0.0316(5) Uani d . 1
H H39 0.7157 0.1411 0.9743 0.038 Uiso calc R 1
C C38 0.6044(3) 0.2812(2) 1.02468(18) 0.0340(6) Uani d . 1
H H38 0.5801 0.2362 1.0858 0.041 Uiso calc R 1
C C34 0.7208(3) 0.29051(19) 0.86877(17) 0.0268(5) Uani d . 1
F F40 0.48263(17) 0.45883(13) 1.06343(10) 0.0393(4) Uani d . 1
C C41 0.6835(3) 1.0026(2) 0.29601(18) 0.0295(6) Uani d . 1
C C42 0.8063(3) 0.9199(2) 0.25150(17) 0.0328(6) Uani d . 1
H H42A 0.7993 0.8366 0.2838 0.039 Uiso calc R 1
H H42B 0.9105 0.9287 0.2601 0.039 Uiso calc R 1
C C44 0.6310(3) 0.9352(2) 0.13051(19) 0.0343(6) Uani d . 1
H H44A 0.6248 0.9498 0.0641 0.051 Uiso calc R 1
H H44B 0.5518 0.9957 0.1527 0.051 Uiso calc R 1
H H44C 0.6128 0.8558 0.1634 0.051 Uiso calc R 1
C C43 0.7923(3) 0.94215(18) 0.14816(16) 0.0263(5) Uani d . 1
H H43 0.8069 1.0246 0.1156 0.032 Uiso calc R 1
O O45 0.6543(2) 1.11414(14) 0.24692(12) 0.0321(4) Uani d . 1
O O46 0.6199(2) 0.96748(14) 0.37227(13) 0.0394(5) Uani d . 1
C C47 0.9157(3) 0.8548(2) 0.10652(17) 0.0269(5) Uani d . 1
C C49 1.0898(3) 0.8174(2) -0.02507(19) 0.0376(6) Uani d . 1
H H49 1.1376 0.8461 -0.085 0.045 Uiso calc R 1
C C51 1.0554(3) 0.6535(2) 0.10693(19) 0.0330(6) Uani d . 1
H H51 1.0806 0.5703 0.1368 0.04 Uiso calc R 1
C C50 1.1191(3) 0.6987(2) 0.02071(19) 0.0355(6) Uani d . 1
C C48 0.9864(3) 0.8951(2) 0.01997(18) 0.0324(6) Uani d . 1
H H48 0.9644 0.9783 -0.0101 0.039 Uiso calc R 1
C C52 0.9517(3) 0.7325(2) 0.15051(18) 0.0299(5) Uani d . 1
H H52 0.9054 0.7028 0.2106 0.036 Uiso calc R 1
F F53 1.21755(19) 0.62025(14) -0.02295(11) 0.0513(4) Uani d . 1
C C56 0.3296(3) 0.91789(19) 0.60549(18) 0.0286(5) Uani d . 1
H H56 0.2435 0.9712 0.5737 0.034 Uiso calc R 1
C C55 0.4388(3) 0.84663(19) 0.55918(17) 0.0270(5) Uani d . 1
H H55 0.4291 0.8528 0.4964 0.032 Uiso calc R 1
C C54 0.5631(3) 0.76575(19) 0.60622(17) 0.0261(5) Uani d . 1
N N57 0.3404(2) 0.91472(17) 0.69307(15) 0.0292(4) Uani d . 1
C C59 0.5756(3) 0.76326(19) 0.69606(17) 0.0293(5) Uani d . 1
H H59 0.66 0.7103 0.7297 0.035 Uiso calc R 1
C C60 0.6807(3) 0.67932(18) 0.56218(17) 0.0256(5) Uani d . 1
C C58 0.4630(3) 0.8393(2) 0.73644(18) 0.0321(5) Uani d . 1
H H58 0.4732 0.838 0.7981 0.039 Uiso calc R 1
O O61 0.7261(2) 0.57619(13) 0.60912(12) 0.0329(4) Uani d . 1
N N62 0.7266(2) 0.72146(17) 0.47490(15) 0.0327(5) Uani d . 1
H H62A 0.7945 0.6747 0.4461 0.039 Uiso calc R 1
H H62B 0.6893 0.7964 0.4453 0.039 Uiso calc R 1
C C63 0.1599(3) 0.3843(2) 0.39637(17) 0.0268(5) Uani d . 1
C C64 0.1958(3) 0.26026(19) 0.42812(17) 0.0271(5) Uani d . 1
H H64 0.1306 0.2194 0.4751 0.032 Uiso calc R 1
C C65 0.3283(3) 0.19775(19) 0.38986(17) 0.0288(5) Uani d . 1
H H65 0.3519 0.1131 0.4115 0.035 Uiso calc R 1
N N66 0.4251(2) 0.25033(16) 0.32393(14) 0.0275(4) Uani d . 1
C C69 0.0169(3) 0.4603(2) 0.43378(17) 0.0265(5) Uani d . 1
C C68 0.2580(3) 0.43934(19) 0.32681(17) 0.0290(5) Uani d . 1
H H68 0.2357 0.5237 0.3028 0.035 Uiso calc R 1
C C67 0.3883(3) 0.36984(19) 0.29297(17) 0.0283(5) Uani d . 1
H H67 0.4551 0.4084 0.2456 0.034 Uiso calc R 1
N N70 -0.0309(3) 0.41651(19) 0.52141(16) 0.0298(5) Uani d . 1
O O71 -0.0483(2) 0.55708(14) 0.38345(13) 0.0380(4) Uani d . 1
C C74 0.5830(3) 0.3417(2) 0.48249(17) 0.0284(5) Uani d . 1
H H74 0.5576 0.4265 0.4621 0.034 Uiso calc R 1
C C73 0.7156(3) 0.2810(2) 0.44228(17) 0.0291(5) Uani d . 1
H H73 0.7782 0.3228 0.3941 0.035 Uiso calc R 1
C C72 0.7542(3) 0.1572(2) 0.47447(17) 0.0267(5) Uani d . 1
N N75 0.4898(2) 0.28682(17) 0.54829(14) 0.0284(4) Uani d . 1
C C78 0.8993(3) 0.0835(2) 0.43729(18) 0.0290(5) Uani d . 1
C C77 0.6581(3) 0.1000(2) 0.54287(17) 0.0284(5) Uani d . 1
H H77 0.6824 0.0155 0.5659 0.034 Uiso calc R 1
C C76 0.5259(3) 0.16707(19) 0.57756(17) 0.0290(5) Uani d . 1
H H76 0.4584 0.1273 0.6236 0.035 Uiso calc R 1
N N80 0.9477(3) 0.12419(18) 0.35041(15) 0.0317(5) Uani d . 1
O O79 0.9655(2) -0.01089(15) 0.49001(13) 0.0403(5) Uani d . 1
C C81 0.3413(3) 0.76466(18) 0.28299(17) 0.0259(5) Uani d . 1
C C83 0.5782(3) 0.61822(19) 0.28325(18) 0.0294(5) Uani d . 1
H H83 0.6679 0.5693 0.3138 0.035 Uiso calc R 1
C C82 0.4694(3) 0.68995(19) 0.32885(18) 0.0286(5) Uani d . 1
H H82 0.4819 0.6881 0.3902 0.034 Uiso calc R 1
N N84 0.5630(2) 0.61459(15) 0.19858(15) 0.0288(5) Uani d . 1
C C87 0.2240(3) 0.85298(19) 0.32462(18) 0.0292(5) Uani d . 1
C C86 0.3246(3) 0.76258(19) 0.19437(18) 0.0280(5) Uani d . 1
H H86 0.2382 0.813 0.1613 0.034 Uiso calc R 1
C C85 0.4372(3) 0.68494(19) 0.15526(17) 0.0278(5) Uani d . 1
H H85 0.4248 0.6814 0.0953 0.033 Uiso calc R 1
O O88 0.1748(2) 0.95394(14) 0.27463(13) 0.0373(4) Uani d . 1
N N89 0.1806(3) 0.81456(19) 0.41341(15) 0.0330(5) Uani d . 1
H H80A 0.886(4) 0.193(3) 0.311(2) 0.051(9) Uiso d . 1
H H80B 1.032(4) 0.080(3) 0.324(2) 0.043(8) Uiso d . 1
H H45A 0.578(5) 1.156(3) 0.281(3) 0.070(11) Uiso d . 1
H H89A 0.109(4) 0.870(3) 0.439(2) 0.058(9) Uiso d . 1
H H89B 0.209(4) 0.739(3) 0.445(2) 0.049(8) Uiso d . 1
H H33A 1.191(5) 0.006(4) 0.745(3) 0.083(13) Uiso d . 1
H H70A 0.011(3) 0.354(3) 0.558(2) 0.036(8) Uiso d . 1
H H70B -0.110(4) 0.464(3) 0.545(2) 0.046(9) Uiso d . 1
H H19A -0.300(4) 0.540(3) 0.143(2) 0.052(9) Uiso d . 1
H H5A 0.350(4) 0.366(3) 0.599(2) 0.059(10) Uiso d . 1

loop_
_atom_site_aniso_label
_atom_site_aniso_U_11
_atom_site_aniso_U_22
_atom_site_aniso_U_33
_atom_site_aniso_U_12
_atom_site_aniso_U_13
_atom_site_aniso_U_23
C1 0.0292(12) 0.0270(11) 0.0296(15) -0.0010(9) -0.0024(11) -0.0111(10)
C4 0.0310(13) 0.0396(13) 0.0407(16) -0.0061(10) 0.0021(12) -0.0178(11)
C2 0.0282(12) 0.0308(12) 0.0381(15) -0.0007(9) 0.0013(11) -0.0165(11)
C3 0.0317(12) 0.0225(10) 0.0315(14) -0.0044(9) 0.0055(10) -0.0078(9)
O5 0.0342(9) 0.0241(8) 0.0324(10) 0.0002(7) 0.0019(8) -0.0086(7)
O6 0.0434(10) 0.0279(8) 0.0319(11) 0.0013(7) 0.0057(9) -0.0062(8)
C10 0.0260(12) 0.0440(14) 0.0286(15) 0.0029(10) -0.0007(11) -0.0189(12)
C12 0.0322(13) 0.0251(11) 0.0332(15) 0.0024(9) -0.0040(11) -0.0059(10)
C8 0.0361(13) 0.0266(11) 0.0291(14) -0.0059(9) -0.0009(11) -0.0087(10)
C9 0.0377(13) 0.0255(11) 0.0429(16) -0.0001(10) -0.0068(12) -0.0160(11)
C11 0.0306(13) 0.0396(13) 0.0232(14) -0.0036(10) -0.0022(10) -0.0045(10)
C7 0.0301(12) 0.0248(11) 0.0290(14) -0.0026(9) -0.0031(10) -0.0111(9)
F13 0.0423(9) 0.0574(10) 0.0391(9) 0.0090(7) 0.0033(7) -0.0263(8)
C16 0.0339(12) 0.0284(12) 0.0286(14) 0.0018(10) 0.0008(11) -0.0104(10)
C18 0.0323(13) 0.0488(15) 0.0346(15) 0.0002(11) -0.0018(11) -0.0218(12)
C17 0.0280(11) 0.0219(10) 0.0285(13) 0.0003(9) 0.0013(10) -0.0075(9)
C15 0.0278(12) 0.0238(11) 0.0262(14) 0.0005(9) -0.0033(10) -0.0081(10)
O19 0.0353(9) 0.0268(8) 0.0297(10) 0.0057(7) 0.0039(8) -0.0069(7)
O20 0.0430(10) 0.0274(8) 0.0313(11) 0.0066(7) 0.0041(8) -0.0034(8)
C21 0.0240(11) 0.0283(11) 0.0263(13) 0.0000(9) -0.0036(10) -0.0118(9)
C24 0.0255(12) 0.0310(12) 0.0279(14) 0.0006(9) 0.0030(10) -0.0155(10)
C23 0.0303(12) 0.0305(12) 0.0294(14) -0.0043(9) 0.0028(10) -0.0089(10)
C25 0.0388(14) 0.0240(11) 0.0381(16) -0.0013(10) 0.0028(12) -0.0131(10)
C22 0.0293(12) 0.0233(11) 0.0303(14) -0.0019(9) 0.0006(10) -0.0093(10)
C26 0.0367(13) 0.0223(11) 0.0292(14) -0.0008(9) 0.0002(11) -0.0030(9)
F27 0.0404(8) 0.0369(7) 0.0353(9) -0.0002(6) 0.0059(7) -0.0191(6)
C28 0.0259(11) 0.0248(11) 0.0296(15) -0.0008(9) -0.0033(10) -0.0100(10)
C29 0.0291(11) 0.0243(10) 0.0305(13) -0.0010(9) -0.0018(10) -0.0125(9)
C30 0.0288(11) 0.0204(10) 0.0278(13) -0.0022(8) 0.0011(9) -0.0089(9)
C31 0.0296(12) 0.0366(12) 0.0319(14) -0.0036(10) 0.0014(11) -0.0163(10)
O33 0.0377(9) 0.0258(8) 0.0269(10) 0.0043(7) -0.0007(8) -0.0079(7)
O32 0.0459(10) 0.0266(8) 0.0284(11) 0.0035(7) 0.0038(8) -0.0062(7)
C36 0.0363(14) 0.0257(11) 0.0326(15) -0.0007(10) -0.0024(11) -0.0100(10)
C37 0.0276(12) 0.0352(13) 0.0290(14) 0.0015(10) 0.0006(11) -0.0156(11)
C35 0.0342(13) 0.0241(11) 0.0268(13) -0.0030(9) 0.0031(10) -0.0073(10)
C39 0.0317(12) 0.0251(11) 0.0317(14) 0.0022(9) 0.0005(11) -0.0070(10)
C38 0.0344(13) 0.0339(12) 0.0256(14) 0.0010(10) 0.0006(11) -0.0049(10)
C34 0.0262(11) 0.0247(11) 0.0296(14) -0.0026(9) -0.0026(10) -0.0100(10)
F40 0.0387(8) 0.0444(8) 0.0337(8) 0.0027(6) 0.0036(7) -0.0220(7)
C41 0.0348(13) 0.0237(11) 0.0264(15) 0.0025(10) -0.0050(11) -0.0077(10)
C42 0.0381(14) 0.0283(12) 0.0257(14) 0.0059(10) -0.0034(11) -0.0087(10)
C44 0.0287(12) 0.0291(12) 0.0465(16) -0.0008(9) -0.0031(11) -0.0171(11)
C43 0.0302(12) 0.0202(10) 0.0263(13) -0.0027(9) -0.0021(10) -0.0055(9)
O45 0.0371(10) 0.0247(8) 0.0278(10) 0.0025(7) 0.0033(8) -0.0081(7)
O46 0.0506(11) 0.0251(8) 0.0308(11) 0.0049(8) 0.0058(9) -0.0060(7)
C47 0.0256(11) 0.0266(11) 0.0294(14) -0.0024(9) -0.0023(10) -0.0118(10)
C49 0.0322(13) 0.0490(15) 0.0256(14) 0.0027(11) 0.0013(11) -0.0130(11)
C51 0.0379(14) 0.0254(11) 0.0369(15) 0.0008(10) -0.0087(12) -0.0144(10)
C50 0.0337(13) 0.0390(13) 0.0335(16) 0.0068(10) -0.0047(12) -0.0210(12)
C48 0.0284(12) 0.0318(12) 0.0313(15) 0.0009(9) -0.0018(11) -0.0068(10)
C52 0.0300(12) 0.0284(12) 0.0310(14) -0.0051(9) -0.0004(10) -0.0096(10)
F53 0.0479(9) 0.0544(9) 0.0456(10) 0.0202(7) -0.0046(7) -0.0310(8)
C56 0.0278(12) 0.0206(11) 0.0329(15) -0.0011(9) 0.0002(11) -0.0056(10)
C55 0.0303(12) 0.0234(11) 0.0256(14) -0.0040(9) 0.0002(10) -0.0068(10)
C54 0.0259(12) 0.0197(10) 0.0314(14) -0.0038(9) 0.0009(10) -0.0075(9)
N57 0.0316(11) 0.0222(9) 0.0315(12) -0.0024(8) 0.0012(9) -0.0087(8)
C59 0.0303(12) 0.0241(11) 0.0313(14) 0.0002(9) -0.0043(10) -0.0086(9)
C60 0.0286(12) 0.0208(11) 0.0257(14) -0.0013(9) -0.0035(10) -0.0066(10)
C58 0.0345(13) 0.0289(11) 0.0323(14) -0.0006(10) -0.0038(11) -0.0123(10)
O61 0.0376(9) 0.0214(8) 0.0323(10) 0.0021(7) 0.0000(8) -0.0053(7)
N62 0.0399(12) 0.0211(9) 0.0290(13) 0.0056(8) 0.0026(10) -0.0075(8)
C63 0.0307(13) 0.0240(11) 0.0254(13) -0.0004(9) -0.0065(11) -0.0091(9)
C64 0.0299(12) 0.0246(11) 0.0236(13) -0.0026(9) 0.0012(10) -0.0065(9)
C65 0.0366(14) 0.0210(11) 0.0261(14) -0.0010(9) -0.0025(11) -0.0069(9)
N66 0.0318(11) 0.0238(9) 0.0262(11) -0.0012(8) -0.0035(9) -0.0095(8)
C69 0.0305(12) 0.0220(11) 0.0262(14) -0.0018(9) -0.0039(11) -0.0082(10)
C68 0.0374(14) 0.0214(11) 0.0274(14) -0.0038(9) -0.0033(11) -0.0077(9)
C67 0.0320(13) 0.0249(11) 0.0264(13) -0.0047(9) 0.0026(10) -0.0082(9)
N70 0.0323(11) 0.0228(10) 0.0275(13) 0.0045(9) -0.0006(10) -0.0065(9)
O71 0.0444(10) 0.0270(8) 0.0305(10) 0.0089(7) -0.0001(8) -0.0057(7)
C74 0.0326(13) 0.0231(11) 0.0266(13) -0.0001(9) -0.0036(11) -0.0073(10)
C73 0.0340(13) 0.0259(11) 0.0253(14) -0.0017(9) 0.0000(11) -0.0089(10)
C72 0.0309(13) 0.0251(11) 0.0244(13) -0.0015(9) -0.0038(10) -0.0107(9)
N75 0.0313(11) 0.0257(9) 0.0282(12) 0.0007(8) -0.0049(9) -0.0123(8)
C78 0.0350(13) 0.0230(11) 0.0262(14) 0.0005(10) -0.0029(11) -0.0082(10)
C77 0.0346(13) 0.0213(10) 0.0276(13) -0.0018(9) -0.0040(11) -0.0074(9)
C76 0.0338(13) 0.0249(11) 0.0294(14) -0.0058(9) -0.0025(11) -0.0096(9)
N80 0.0332(11) 0.0241(10) 0.0306(13) 0.0044(8) 0.0015(10) -0.0075(9)
O79 0.0477(11) 0.0300(9) 0.0282(10) 0.0131(8) -0.0022(9) -0.0044(8)
C81 0.0290(12) 0.0190(10) 0.0284(14) -0.0044(9) 0.0004(10) -0.0067(9)
C83 0.0276(12) 0.0233(11) 0.0320(15) 0.0016(9) -0.0021(11) -0.0062(10)
C82 0.0306(12) 0.0246(11) 0.0282(14) -0.0026(9) 0.0000(10) -0.0079(10)
N84 0.0304(11) 0.0200(9) 0.0332(12) -0.0019(8) 0.0027(9) -0.0086(8)
C87 0.0285(12) 0.0230(11) 0.0322(15) 0.0004(9) -0.0001(11) -0.0082(10)
C86 0.0268(11) 0.0213(10) 0.0354(14) -0.0020(8) -0.0043(10) -0.0089(9)
C85 0.0318(12) 0.0236(10) 0.0282(14) -0.0050(9) 0.0009(10) -0.0100(9)
O88 0.0426(10) 0.0259(9) 0.0318(10) 0.0084(7) 0.0030(8) -0.0069(7)
N89 0.0374(12) 0.0251(11) 0.0284(13) 0.0058(9) 0.0005(10) -0.0074(9)

loop_
_atom_type_symbol
_atom_type_description
_atom_type_scat_dispersion_real
_atom_type_scat_dispersion_imag
_atom_type_scat_source
C C 0.0181 0.0091 'International Tables Vol C Tables 4.2.6.8 and 6.1.1.4'
H H 0.0000 0.0000 'International Tables Vol C Tables 4.2.6.8 and 6.1.1.4'
N N 0.0311 0.0180 'International Tables Vol C Tables 4.2.6.8 and 6.1.1.4'
O O 0.0492 0.0322 'International Tables Vol C Tables 4.2.6.8 and 6.1.1.4'
F F 0.0727 0.0534 'International Tables Vol C Tables 4.2.6.8 and 6.1.1.4'

loop_
_geom_angle_atom_site_label_1
_geom_angle_atom_site_label_2
_geom_angle_atom_site_label_3
_geom_angle
O6 C1 O5 123.5(2)
O6 C1 C2 123.5(2)
O5 C1 C2 112.9(2)
C3 C4 H4A 109.5
C3 C4 H4B 109.5
H4A C4 H4B 109.5
C3 C4 H4C 109.5
H4A C4 H4C 109.5
H4B C4 H4C 109.5
C1 C2 C3 111.9(2)
C1 C2 H2A 109.2
C3 C2 H2A 109.2
C1 C2 H2B 109.2
C3 C2 H2B 109.2
H2A C2 H2B 107.9
C7 C3 C4 111.1(2)
C7 C3 C2 110.68(19)
C4 C3 C2 111.53(18)
C7 C3 H3 107.8
C4 C3 H3 107.8
C2 C3 H3 107.8
C1 O5 H5A 111.(2)
C9 C10 F13 119.5(2)
C9 C10 C11 122.8(2)
F13 C10 C11 117.7(2)
C11 C12 C7 121.6(2)
C11 C12 H12 119.2
C7 C12 H12 119.2
C7 C8 C9 120.3(2)
C7 C8 H8 119.8
C9 C8 H8 119.8
C10 C9 C8 118.8(2)
C10 C9 H9 120.6
C8 C9 H9 120.6
C10 C11 C12 117.7(2)
C10 C11 H11 121.2
C12 C11 H11 121.2
C12 C7 C8 118.7(2)
C12 C7 C3 120.6(2)
C8 C7 C3 120.7(2)
C15 C16 C17 116.2(2)
C15 C16 H16A 108.2
C17 C16 H16A 108.2
C15 C16 H16B 108.2
C17 C16 H16B 108.2
H16A C16 H16B 107.4
C17 C18 H18A 109.5
C17 C18 H18B 109.5
H18A C18 H18B 109.5
C17 C18 H18C 109.5
H18A C18 H18C 109.5
H18B C18 H18C 109.5
C21 C17 C18 110.16(19)
C21 C17 C16 110.72(19)
C18 C17 C16 111.69(19)
C21 C17 H17 108.0
C18 C17 H17 108.0
C16 C17 H17 108.0
O20 C15 O19 123.3(2)
O20 C15 C16 126.3(2)
O19 C15 C16 110.4(2)
C15 O19 H19A 109.3(19)
C26 C21 C22 118.1(2)
C26 C21 C17 120.0(2)
C22 C21 C17 121.86(19)
C25 C24 F27 119.0(2)
C25 C24 C23 122.9(2)
F27 C24 C23 118.1(2)
C24 C23 C22 117.8(2)
C24 C23 H23 121.1
C22 C23 H23 121.1
C24 C25 C26 118.6(2)
C24 C25 H25 120.7
C26 C25 H25 120.7
C23 C22 C21 121.4(2)
C23 C22 H22 119.3
C21 C22 H22 119.3
C25 C26 C21 121.2(2)
C25 C26 H26 119.4
C21 C26 H26 119.4
O32 C28 O33 123.1(2)
O32 C28 C29 124.4(2)
O33 C28 C29 112.4(2)
C28 C29 C30 111.42(18)
C28 C29 H29A 109.3
C30 C29 H29A 109.3
C28 C29 H29B 109.3
C30 C29 H29B 109.3
H29A C29 H29B 108.0
C34 C30 C31 112.21(18)
C34 C30 C29 110.13(18)
C31 C30 C29 111.9(2)
C34 C30 H30 107.5
C31 C30 H30 107.5
C29 C30 H30 107.5
C30 C31 H31A 109.5
C30 C31 H31B 109.5
H31A C31 H31B 109.5
C30 C31 H31C 109.5
H31A C31 H31C 109.5
H31B C31 H31C 109.5
C28 O33 H33A 108.(3)
C37 C36 C35 118.5(2)
C37 C36 H36 120.7
C35 C36 H36 120.7
C36 C37 F40 118.8(2)
C36 C37 C38 123.4(2)
F40 C37 C38 117.9(2)
C36 C35 C34 120.8(2)
C36 C35 H35 119.6
C34 C35 H35 119.6
C34 C39 C38 121.8(2)
C34 C39 H39 119.1
C38 C39 H39 119.1
C37 C38 C39 117.4(2)
C37 C38 H38 121.3
C39 C38 H38 121.3
C39 C34 C35 118.2(2)
C39 C34 C30 119.56(19)
C35 C34 C30 122.3(2)
O46 C41 O45 123.2(2)
O46 C41 C42 122.2(2)
O45 C41 C42 114.6(2)
C41 C42 C43 114.25(19)
C41 C42 H42A 108.7
C43 C42 H42A 108.7
C41 C42 H42B 108.7
C43 C42 H42B 108.7
H42A C42 H42B 107.6
C43 C44 H44A 109.5
C43 C44 H44B 109.5
H44A C44 H44B 109.5
C43 C44 H44C 109.5
H44A C44 H44C 109.5
H44B C44 H44C 109.5
C44 C43 C47 109.16(18)
C44 C43 C42 110.9(2)
C47 C43 C42 112.56(17)
C44 C43 H43 108.0
C47 C43 H43 108.0
C42 C43 H43 108.0
C41 O45 H45A 107.(2)
C48 C47 C52 118.2(2)
C48 C47 C43 119.6(2)
C52 C47 C43 122.0(2)
C50 C49 C48 117.2(3)
C50 C49 H49 121.4
C48 C49 H49 121.4
C50 C51 C52 118.3(2)
C50 C51 H51 120.9
C52 C51 H51 120.9
C51 C50 C49 123.6(2)
C51 C50 F53 118.1(2)
C49 C50 F53 118.3(2)
C47 C48 C49 122.1(2)
C47 C48 H48 119.0
C49 C48 H48 119.0
C47 C52 C51 120.6(2)
C47 C52 H52 119.7
C51 C52 H52 119.7
N57 C56 C55 122.8(2)
N57 C56 H56 118.6
C55 C56 H56 118.6
C56 C55 C54 118.9(2)
C56 C55 H55 120.6
C54 C55 H55 120.6
C59 C54 C55 118.5(2)
C59 C54 C60 119.7(2)
C55 C54 C60 121.8(2)
C56 N57 C58 117.7(2)
C54 C59 C58 118.8(2)
C54 C59 H59 120.6
C58 C59 H59 120.6
O61 C60 N62 124.7(2)
O61 C60 C54 118.8(2)
N62 C60 C54 116.48(19)
N57 C58 C59 123.3(2)
N57 C58 H58 118.3
C59 C58 H58 118.3
C60 N62 H62A 120.0
C60 N62 H62B 120.0
H62A N62 H62B 120.0
C68 C63 C64 118.3(2)
C68 C63 C69 119.2(2)
C64 C63 C69 122.4(2)
C65 C64 C63 118.7(2)
C65 C64 H64 120.7
C63 C64 H64 120.7
N66 C65 C64 123.4(2)
N66 C65 H65 118.3
C64 C65 H65 118.3
C65 N66 C67 117.5(2)
O71 C69 N70 123.8(2)
O71 C69 C63 120.1(2)
N70 C69 C63 116.1(2)
C67 C68 C63 119.1(2)
C67 C68 H68 120.5
C63 C68 H68 120.5
N66 C67 C68 123.0(2)
N66 C67 H67 118.5
C68 C67 H67 118.5
C69 N70 H70A 127.(2)
C69 N70 H70B 117.(2)
H70A N70 H70B 116.(3)
N75 C74 C73 123.0(2)
N75 C74 H74 118.5
C73 C74 H74 118.5
C74 C73 C72 118.1(2)
C74 C73 H73 121.0
C72 C73 H73 121.0
C77 C72 C73 119.0(2)
C77 C72 C78 119.0(2)
C73 C72 C78 122.0(2)
C74 N75 C76 118.6(2)
O79 C78 N80 123.9(2)
O79 C78 C72 118.5(2)
N80 C78 C72 117.6(2)
C72 C77 C76 119.2(2)
C72 C77 H77 120.4
C76 C77 H77 120.4
N75 C76 C77 122.1(2)
N75 C76 H76 119.0
C77 C76 H76 119.0
C78 N80 H80A 120.2(19)
C78 N80 H80B 120.6(19)
H80A N80 H80B 118.(3)
C86 C81 C82 119.2(2)
C86 C81 C87 118.8(2)
C82 C81 C87 121.9(2)
N84 C83 C82 122.9(2)
N84 C83 H83 118.5
C82 C83 H83 118.5
C83 C82 C81 118.5(2)
C83 C82 H82 120.7
C81 C82 H82 120.7
C83 N84 C85 118.38(19)
O88 C87 N89 124.8(2)
O88 C87 C81 118.7(2)
N89 C87 C81 116.5(2)
C85 C86 C81 118.3(2)
C85 C86 H86 120.9
C81 C86 H86 120.9
N84 C85 C86 122.7(2)
N84 C85 H85 118.6
C86 C85 H85 118.6
C87 N89 H89A 116.(2)
C87 N89 H89B 122.(2)
H89A N89 H89B 122.(3)

loop_
_geom_bond_atom_site_label_1
_geom_bond_atom_site_label_2
_geom_bond_distance
C1 O6 1.213(3)
C1 O5 1.318(3)
C1 C2 1.510(3)
C4 C3 1.528(3)
C4 H4A 0.98
C4 H4B 0.98
C4 H4C 0.98
C2 C3 1.532(3)
C2 H2A 0.99
C2 H2B 0.99
C3 C7 1.526(3)
C3 H3 1.0
O5 H5A 1.00(4)
C10 C9 1.353(4)
C10 F13 1.366(3)
C10 C11 1.380(4)
C12 C11 1.382(4)
C12 C7 1.383(4)
C12 H12 0.95
C8 C7 1.389(3)
C8 C9 1.394(4)
C8 H8 0.95
C9 H9 0.95
C11 H11 0.95
C16 C15 1.503(3)
C16 C17 1.524(3)
C16 H16A 0.99
C16 H16B 0.99
C18 C17 1.522(4)
C18 H18A 0.98
C18 H18B 0.98
C18 H18C 0.98
C17 C21 1.520(3)
C17 H17 1.0
C15 O20 1.204(3)
C15 O19 1.315(3)
O19 H19A 1.01(4)
C21 C26 1.390(3)
C21 C22 1.393(3)
C24 C25 1.360(4)
C24 F27 1.368(3)
C24 C23 1.377(3)
C23 C22 1.385(3)
C23 H23 0.95
C25 C26 1.381(4)
C25 H25 0.95
C22 H22 0.95
C26 H26 0.95
C28 O32 1.206(3)
C28 O33 1.318(3)
C28 C29 1.520(3)
C29 C30 1.536(3)
C29 H29A 0.99
C29 H29B 0.99
C30 C34 1.520(3)
C30 C31 1.525(3)
C30 H30 1.0
C31 H31A 0.98
C31 H31B 0.98
C31 H31C 0.98
O33 H33A 0.92(4)
C36 C37 1.361(4)
C36 C35 1.390(4)
C36 H36 0.95
C37 F40 1.370(3)
C37 C38 1.370(3)
C35 C34 1.395(3)
C35 H35 0.95
C39 C34 1.385(4)
C39 C38 1.394(4)
C39 H39 0.95
C38 H38 0.95
C41 O46 1.217(3)
C41 O45 1.307(3)
C41 C42 1.511(3)
C42 C43 1.531(3)
C42 H42A 0.99
C42 H42B 0.99
C44 C43 1.524(3)
C44 H44A 0.98
C44 H44B 0.98
C44 H44C 0.98
C43 C47 1.526(3)
C43 H43 1.0
O45 H45A 0.93(4)
C47 C48 1.376(4)
C47 C52 1.397(3)
C49 C50 1.365(4)
C49 C48 1.400(4)
C49 H49 0.95
C51 C50 1.360(4)
C51 C52 1.398(3)
C51 H51 0.95
C50 F53 1.376(3)
C48 H48 0.95
C52 H52 0.95
C56 N57 1.338(3)
C56 C55 1.386(3)
C56 H56 0.95
C55 C54 1.395(3)
C55 H55 0.95
C54 C59 1.378(4)
C54 C60 1.514(3)
N57 C58 1.339(3)
C59 C58 1.384(3)
C59 H59 0.95
C60 O61 1.230(3)
C60 N62 1.315(3)
C58 H58 0.95
N62 H62A 0.88
N62 H62B 0.88
C63 C68 1.387(4)
C63 C64 1.392(3)
C63 C69 1.514(3)
C64 C65 1.382(3)
C64 H64 0.95
C65 N66 1.339(3)
C65 H65 0.95
N66 C67 1.342(3)
C69 O71 1.237(3)
C69 N70 1.327(3)
C68 C67 1.380(3)
C68 H68 0.95
C67 H67 0.95
N70 H70A 0.83(3)
N70 H70B 0.89(4)
C74 N75 1.329(3)
C74 C73 1.386(3)
C74 H74 0.95
C73 C72 1.391(3)
C73 H73 0.95
C72 C77 1.377(4)
C72 C78 1.510(3)
N75 C76 1.343(3)
C78 O79 1.237(3)
C78 N80 1.313(3)
C77 C76 1.381(3)
C77 H77 0.95
C76 H76 0.95
N80 H80A 0.96(3)
N80 H80B 0.92(3)
C81 C86 1.386(3)
C81 C82 1.387(3)
C81 C87 1.508(3)
C83 N84 1.330(3)
C83 C82 1.381(3)
C83 H83 0.95
C82 H82 0.95
N84 C85 1.341(3)
C87 O88 1.232(3)
C87 N89 1.323(3)
C86 C85 1.386(3)
C86 H86 0.95
C85 H85 0.95
N89 H89A 0.94(3)
N89 H89B 0.88(3)

loop_
_geom_hbond_atom_site_label_D
_geom_hbond_atom_site_label_H
_geom_hbond_atom_site_label_A
_geom_hbond_site_symmetry_A
_geom_hbond_distance_DH
_geom_hbond_distance_HA
_geom_hbond_distance_DA
_geom_hbond_angle_DHA
O19 H19A N84 1_455 1.01(4) 1.61(3) 2.598(3) 165.(3)
N70 H70B O61 1_455 0.89(4) 2.07(4) 2.959(3) 174.(3)
N70 H70A O32 1_455 0.83(3) 2.10(3) 2.926(3) 175.(3)
O33 H33A N57 1_645 0.92(4) 1.75(4) 2.665(3) 169.(4)
N89 H89A O79 1_465 0.94(3) 1.93(3) 2.870(3) 178.(3)
O45 H45A N66 1_565 0.93(4) 1.73(4) 2.644(2) 169.(4)
N80 H80B O88 1_645 0.92(3) 1.98(3) 2.876(3) 164.(3)
N80 H80A O20 1_655 0.96(3) 2.01(3) 2.932(3) 160.(3)
N62 H62A O71 1_655 0.88 2.07 2.952(3) 177.0

loop_
_geom_torsion_atom_site_label_1
_geom_torsion_atom_site_label_2
_geom_torsion_atom_site_label_3
_geom_torsion_atom_site_label_4
_geom_torsion
O6 C1 C2 C3 -72.3(3)
O5 C1 C2 C3 105.9(2)
C1 C2 C3 C7 -173.7(2)
C1 C2 C3 C4 -49.6(3)
F13 C10 C9 C8 179.4(2)
C11 C10 C9 C8 -1.7(4)
C7 C8 C9 C10 -0.1(4)
C9 C10 C11 C12 1.6(4)
F13 C10 C11 C12 -179.5(2)
C7 C12 C11 C10 0.4(4)
C11 C12 C7 C8 -2.1(4)
C11 C12 C7 C3 177.5(2)
C9 C8 C7 C12 1.9(3)
C9 C8 C7 C3 -177.7(2)
C4 C3 C7 C12 -53.7(3)
C2 C3 C7 C12 70.7(3)
C4 C3 C7 C8 125.9(2)
C2 C3 C7 C8 -109.7(2)
C15 C16 C17 C21 171.9(2)
C15 C16 C17 C18 -65.0(3)
C17 C16 C15 O20 -14.2(4)
C17 C16 C15 O19 166.3(2)
C18 C17 C21 C26 96.8(3)
C16 C17 C21 C26 -139.1(2)
C18 C17 C21 C22 -81.7(3)
C16 C17 C21 C22 42.4(3)
C25 C24 C23 C22 -0.2(4)
F27 C24 C23 C22 178.6(2)
F27 C24 C25 C26 -178.1(2)
C23 C24 C25 C26 0.7(4)
C24 C23 C22 C21 -1.2(4)
C26 C21 C22 C23 2.0(3)
C17 C21 C22 C23 -179.5(2)
C24 C25 C26 C21 0.2(4)
C22 C21 C26 C25 -1.5(4)
C17 C21 C26 C25 179.9(2)
O32 C28 C29 C30 99.9(3)
O33 C28 C29 C30 -78.5(2)
C28 C29 C30 C34 168.04(19)
C28 C29 C30 C31 -66.5(2)
C35 C36 C37 F40 179.6(2)
C35 C36 C37 C38 -0.9(4)
C37 C36 C35 C34 0.8(4)
C36 C37 C38 C39 0.5(4)
F40 C37 C38 C39 180.0(2)
C34 C39 C38 C37 0.0(4)
C38 C39 C34 C35 -0.1(4)
C38 C39 C34 C30 179.3(2)
C36 C35 C34 C39 -0.4(4)
C36 C35 C34 C30 -179.7(2)
C31 C30 C34 C39 126.8(2)
C29 C30 C34 C39 -107.9(2)
C31 C30 C34 C35 -53.8(3)
C29 C30 C34 C35 71.5(3)
O46 C41 C42 C43 138.9(2)
O45 C41 C42 C43 -42.5(3)
C41 C42 C43 C44 -55.9(3)
C41 C42 C43 C47 -178.5(2)
C44 C43 C47 C48 96.5(3)
C42 C43 C47 C48 -139.9(2)
C44 C43 C47 C52 -78.6(3)
C42 C43 C47 C52 44.9(3)
C52 C51 C50 C49 1.3(4)
C52 C51 C50 F53 -178.2(2)
C48 C49 C50 C51 -0.9(4)
C48 C49 C50 F53 178.5(2)
C52 C47 C48 C49 1.2(4)
C43 C47 C48 C49 -174.1(2)
C50 C49 C48 C47 -0.4(4)
C48 C47 C52 C51 -0.9(3)
C43 C47 C52 C51 174.4(2)
C50 C51 C52 C47 -0.3(4)
N57 C56 C55 C54 1.8(4)
C56 C55 C54 C59 -2.5(3)
C56 C55 C54 C60 175.8(2)
C55 C56 N57 C58 0.3(3)
C55 C54 C59 C58 1.2(4)
C60 C54 C59 C58 -177.1(2)
C59 C54 C60 O61 39.3(3)
C55 C54 C60 O61 -138.9(2)
C59 C54 C60 N62 -140.8(2)
C55 C54 C60 N62 40.9(3)
C56 N57 C58 C59 -1.7(4)
C54 C59 C58 N57 0.9(4)
C68 C63 C64 C65 0.8(3)
C69 C63 C64 C65 179.7(2)
C63 C64 C65 N66 0.4(4)
C64 C65 N66 C67 -1.3(3)
C68 C63 C69 O71 29.4(3)
C64 C63 C69 O71 -149.5(2)
C68 C63 C69 N70 -150.5(2)
C64 C63 C69 N70 30.6(3)
C64 C63 C68 C67 -1.2(3)
C69 C63 C68 C67 179.9(2)
C65 N66 C67 C68 0.9(3)
C63 C68 C67 N66 0.3(4)
N75 C74 C73 C72 -1.8(4)
C74 C73 C72 C77 1.5(4)
C74 C73 C72 C78 -177.9(2)
C73 C74 N75 C76 0.3(4)
C77 C72 C78 O79 -31.3(3)
C73 C72 C78 O79 148.1(3)
C77 C72 C78 N80 148.8(2)
C73 C72 C78 N80 -31.8(3)
C73 C72 C77 C76 0.1(3)
C78 C72 C77 C76 179.5(2)
C74 N75 C76 C77 1.5(3)
C72 C77 C76 N75 -1.7(4)
N84 C83 C82 C81 -2.4(4)
C86 C81 C82 C83 1.7(3)
C87 C81 C82 C83 -174.9(2)
C82 C83 N84 C85 0.9(4)
C86 C81 C87 O88 -38.7(3)
C82 C81 C87 O88 138.0(2)
C86 C81 C87 N89 140.8(2)
C82 C81 C87 N89 -42.6(3)
C82 C81 C86 C85 0.2(3)
C87 C81 C86 C85 177.0(2)
C83 N84 C85 C86 1.3(4)
C81 C86 C85 N84 -1.8(4)
